data_7225838
loop_
_publ_author_name
'Qi, Hongwei'
'Wang, Fang'
'Chai, Xiangxu'
'Wang, Zhengping'
'Yu, Fapeng'
'Liu, Yanqing'
'Zhao, Xian'
'Xu, Xinguang'

_publ_section_title
;
 Growth and non-critical phase-matching frequency conversion properties of
 LaxY1&#x2212;xCOB crystals
;
_journal_issue 33
_journal_name_full CrystEngComm
_journal_page_first 6205
_journal_paper_doi 10.1039/C6CE00952B
_journal_volume 18
_journal_year 2016
_chemical_formula_moiety La0.140Y0.860Ca4O(BO3)3
_chemical_formula_sum 'B3 Ca4.03 La0.11 O10 Y0.86'
_chemical_formula_weight 445.70
_chemical_melting_point 1500
_chemical_name_common La0.140Y0.860Ca4O(BO3)3
_chemical_name_systematic La0.140Y0.860COB
_space_group_crystal_system monoclinic
_space_group_IT_number 8
_space_group_name_Hall 'C -2y'
_space_group_name_H-M_alt 'C 1 m 1'
_symmetry_space_group_name_Hall 'C -2y'
_symmetry_space_group_name_H-M 'C 1 m 1'
_audit_creation_method SHELXL-2014/7
_audit_update_record
;
2016-04-25 deposited with the CCDC.
2016-07-06 downloaded from the CCDC.
;
_cell_angle_alpha 90
_cell_angle_beta 101.2110(10)
_cell_angle_gamma 90
_cell_formula_units_Z 2
_cell_length_a 8.1214(10)
_cell_length_b 16.1024(19)
_cell_length_c 3.5623(4)
_cell_measurement_reflns_used 2378
_cell_measurement_temperature 296(2)
_cell_measurement_theta_max 27.48
_cell_measurement_theta_min 2.53
_cell_volume 456.97(9)
_computing_cell_refinement 'Bruker SAINT'
_computing_data_collection 'Bruker APEX2'
_computing_data_reduction 'Bruker SAINT'
_computing_molecular_graphics 'Bruker SHELXTL'
_computing_publication_material 'Bruker SHELXTL'
_computing_structure_refinement 'SHELXL-2014 (Sheldrick 2014)'
_computing_structure_solution 'SHELXS-97 (Sheldrick 2008)'
_diffrn_ambient_temperature 296(2)
_diffrn_measured_fraction_theta_full 1.000
_diffrn_measured_fraction_theta_max 0.995
_diffrn_measurement_device_type 'Bruker APEX-II CCD'
_diffrn_measurement_method '\f and \w scans'
_diffrn_radiation_type MoK\a
_diffrn_radiation_wavelength 0.71073
_diffrn_reflns_av_R_equivalents 0.0199
_diffrn_reflns_av_unetI/netI 0.0519
_diffrn_reflns_Laue_measured_fraction_full 1.000
_diffrn_reflns_Laue_measured_fraction_max 0.995
_diffrn_reflns_limit_h_max 10
_diffrn_reflns_limit_h_min -10
_diffrn_reflns_limit_k_max 20
_diffrn_reflns_limit_k_min -20
_diffrn_reflns_limit_l_max 4
_diffrn_reflns_limit_l_min -4
_diffrn_reflns_number 1905
_diffrn_reflns_point_group_measured_fraction_full 0.828
_diffrn_reflns_point_group_measured_fraction_max 0.814
_diffrn_reflns_theta_full 25.242
_diffrn_reflns_theta_max 27.476
_diffrn_reflns_theta_min 2.530
_exptl_absorpt_coefficient_mu 8.309
_exptl_absorpt_correction_T_max 0.7455
_exptl_absorpt_correction_T_min 0.4817
_exptl_absorpt_correction_type multi-scan
_exptl_absorpt_process_details 'Bruker SADABS'
_exptl_crystal_colour colourless
_exptl_crystal_density_diffrn 3.346
_exptl_crystal_description prism
_exptl_crystal_F_000 422
_exptl_crystal_recrystallization_method 'From the Melt'
_exptl_crystal_size_max 0.114
_exptl_crystal_size_mid 0.111
_exptl_crystal_size_min 0.095
_refine_diff_density_max 0.508
_refine_diff_density_min -0.324
_refine_diff_density_rms 0.080
_refine_ls_abs_structure_details
;
 Classical Flack method preferred over Parsons because s.u. lower.
;
_refine_ls_abs_structure_Flack 0.002(8)
_refine_ls_extinction_coef 0.085(3)
_refine_ls_extinction_expression Fc^*^=kFc[1+0.001xFc^2^\l^3^/sin(2\q)]^-1/4^
_refine_ls_extinction_method 'SHELXL-2014/7 (Sheldrick 2014'
_refine_ls_goodness_of_fit_ref 0.757
_refine_ls_matrix_type full
_refine_ls_number_parameters 94
_refine_ls_number_reflns 889
_refine_ls_number_restraints 4
_refine_ls_restrained_S_all 0.755
_refine_ls_R_factor_all 0.0162
_refine_ls_R_factor_gt 0.0158
_refine_ls_shift/su_max 0.028
_refine_ls_shift/su_mean 0.001
_refine_ls_structure_factor_coef Fsqd
_refine_ls_weighting_details 'w=1/[\s^2^(Fo^2^)] where P=(Fo^2^+2Fc^2^)/3'
_refine_ls_weighting_scheme calc
_refine_ls_wR_factor_gt 0.0378
_refine_ls_wR_factor_ref 0.0380
_reflns_Friedel_coverage 0.622
_reflns_Friedel_fraction_full 0.653
_reflns_Friedel_fraction_max 0.630
_reflns_number_gt 868
_reflns_number_total 889
_reflns_threshold_expression 'I > 2\s(I)'
_cod_data_source_file c6ce00952b1.cif
_cod_data_source_block 01_a
_cod_depositor_comments 'Adding full bibliography for 7225837--7225838.cif.'
_cod_database_code 7225838
_shelx_shelxl_version_number 2014/7
_shelx_space_group_comment
;
The symmetry employed for this shelxl refinement is uniquely defined
by the following loop, which should always be used as a source of
symmetry information in preference to the above space-group names.
They are only intended as comments.
;

loop_
_space_group_symop_operation_xyz
'x, y, z'
'x, -y, z'
'x+1/2, y+1/2, z'
'x+1/2, -y+1/2, z'

loop_
_atom_site_label
_atom_site_type_symbol
_atom_site_fract_x
_atom_site_fract_y
_atom_site_fract_z
_atom_site_U_iso_or_equiv
_atom_site_adp_type
_atom_site_occupancy
_atom_site_site_symmetry_order
_atom_site_calc_flag
_atom_site_refinement_flags_posn
_atom_site_refinement_flags_adp
_atom_site_refinement_flags_occupancy
Y1 Y 0.85262(7) 0.5000 0.50124(11) 0.00666(18) Uani 0.765(4) 2 d S T P
B1 B 0.3007(6) 0.1945(3) 0.5785(14) 0.0083(10) Uani 1 1 d . . .
O1 O 0.6798(6) 0.5000 0.9202(14) 0.0117(9) Uani 1 2 d S T P
La1 La 0.85262(7) 0.5000 0.50124(11) 0.00666(18) Uani 0.110(3) 2 d S T P
Ca1 Ca 0.85262(7) 0.5000 0.50124(11) 0.00666(18) Uani 0.125(3) 2 d S T P
Ca2 Ca 0.49429(9) 0.38744(5) 0.8285(2) 0.0067(3) Uani 0.952(3) 1 d . . P
B2 B 0.7260(9) 0.0000 0.1987(19) 0.0071(13) Uani 1 2 d S T P
O2 O 0.1428(4) 0.17326(19) 0.3845(9) 0.0134(7) Uani 1 1 d . . .
Y2 Y 0.49429(9) 0.38744(5) 0.8285(2) 0.0067(3) Uani 0.048(3) 1 d . . P
Ca3 Ca 0.61258(11) 0.18106(6) 0.1516(2) 0.0106(2) Uani 1 1 d . . .
O3 O 0.4360(4) 0.1424(2) 0.5742(9) 0.0109(7) Uani 1 1 d . . .
O005 O 0.3205(4) 0.2690(2) 0.7749(9) 0.0140(7) Uani 1 1 d . . .
O5 O 0.5536(6) 0.0000 0.1055(14) 0.0142(11) Uani 1 2 d S T P
O4 O 0.8140(4) 0.07424(19) 0.2489(8) 0.0115(7) Uani 1 1 d . . .

loop_
_atom_site_aniso_label
_atom_site_aniso_U_11
_atom_site_aniso_U_22
_atom_site_aniso_U_33
_atom_site_aniso_U_23
_atom_site_aniso_U_13
_atom_site_aniso_U_12
Y1 0.0062(3) 0.0084(3) 0.0055(3) 0.000 0.0015(2) 0.000
B1 0.009(2) 0.011(2) 0.006(2) 0.0038(18) 0.0029(18) -0.0009(19)
O1 0.011(2) 0.008(2) 0.015(2) 0.000 0.0002(19) 0.000
La1 0.0062(3) 0.0084(3) 0.0055(3) 0.000 0.0015(2) 0.000
Ca1 0.0062(3) 0.0084(3) 0.0055(3) 0.000 0.0015(2) 0.000
Ca2 0.0062(5) 0.0074(4) 0.0064(4) 0.0003(3) 0.0007(3) 0.0000(3)
B2 0.007(3) 0.012(3) 0.003(3) 0.000 0.001(2) 0.000
O2 0.0113(16) 0.0196(17) 0.0088(15) 0.0011(13) 0.0011(13) -0.0051(13)
Y2 0.0062(5) 0.0074(4) 0.0064(4) 0.0003(3) 0.0007(3) 0.0000(3)
Ca3 0.0089(4) 0.0150(5) 0.0079(4) -0.0012(3) 0.0019(3) -0.0004(4)
O3 0.0105(17) 0.0129(16) 0.0093(15) 0.0016(13) 0.0020(12) 0.0022(13)
O005 0.0164(16) 0.0113(15) 0.0156(17) -0.0039(13) 0.0065(13) -0.0042(13)
O5 0.004(2) 0.024(3) 0.014(2) 0.000 0.0015(18) 0.000
O4 0.0125(16) 0.0097(16) 0.0113(16) -0.0010(13) 0.0002(13) -0.0045(13)

loop_
_atom_type_symbol
_atom_type_description
_atom_type_scat_dispersion_real
_atom_type_scat_dispersion_imag
_atom_type_scat_source
B B 0.0013 0.0007 'International Tables Vol C Tables 4.2.6.8 and 6.1.1.4'
O O 0.0106 0.0060 'International Tables Vol C Tables 4.2.6.8 and 6.1.1.4'
Ca Ca 0.2262 0.3064 'International Tables Vol C Tables 4.2.6.8 and 6.1.1.4'
Y Y -2.7962 3.5667 'International Tables Vol C Tables 4.2.6.8 and 6.1.1.4'
La La -0.2871 2.4523 'International Tables Vol C Tables 4.2.6.8 and 6.1.1.4'

loop_
_geom_angle_atom_site_label_1
_geom_angle_atom_site_label_2
_geom_angle_atom_site_label_3
_geom_angle
_geom_angle_site_symmetry_1
_geom_angle_site_symmetry_3
O1 Y1 O1 104.58(19) . 1_554
O1 Y1 O5 175.12(19) . 3
O1 Y1 O5 80.30(17) 1_554 3
O1 Y1 O3 97.39(8) . 3
O1 Y1 O3 102.22(8) 1_554 3
O5 Y1 O3 81.39(8) 3 3
O1 Y1 O3 97.39(8) . 4
O1 Y1 O3 102.22(8) 1_554 4
O5 Y1 O3 81.39(8) 3 4
O3 Y1 O3 147.10(15) 3 4
O1 Y1 O5 79.06(17) . 3_556
O1 Y1 O5 176.36(18) 1_554 3_556
O5 Y1 O5 96.06(17) 3 3_556
O3 Y1 O5 77.10(8) 3 3_556
O3 Y1 O5 77.10(8) 4 3_556
O1 Y1 Y1 142.05(13) . 1_554
O1 Y1 Y1 37.46(12) 1_554 1_554
O5 Y1 Y1 42.83(12) 3 1_554
O3 Y1 Y1 93.08(8) 3 1_554
O3 Y1 Y1 93.08(8) 4 1_554
O5 Y1 Y1 138.90(11) 3_556 1_554
O1 Y1 La1 142.05(13) . 1_554
O1 Y1 La1 37.46(12) 1_554 1_554
O5 Y1 La1 42.83(12) 3 1_554
O3 Y1 La1 93.08(8) 3 1_554
O3 Y1 La1 93.08(8) 4 1_554
O5 Y1 La1 138.90(11) 3_556 1_554
Y1 Y1 La1 0.0 1_554 1_554
O1 Y1 Ca1 142.05(13) . 1_554
O1 Y1 Ca1 37.46(12) 1_554 1_554
O5 Y1 Ca1 42.83(12) 3 1_554
O3 Y1 Ca1 93.08(8) 3 1_554
O3 Y1 Ca1 93.08(8) 4 1_554
O5 Y1 Ca1 138.90(11) 3_556 1_554
Y1 Y1 Ca1 0.0 1_554 1_554
La1 Y1 Ca1 0.0 1_554 1_554
O1 Y1 Y1 37.95(13) . 1_556
O1 Y1 Y1 142.54(12) 1_554 1_556
O5 Y1 Y1 137.17(12) 3 1_556
O3 Y1 Y1 86.93(8) 3 1_556
O3 Y1 Y1 86.93(8) 4 1_556
O5 Y1 Y1 41.10(11) 3_556 1_556
Y1 Y1 Y1 180.0 1_554 1_556
La1 Y1 Y1 180.0 1_554 1_556
Ca1 Y1 Y1 180.0 1_554 1_556
O1 Y1 Ca1 37.95(13) . 1_556
O1 Y1 Ca1 142.54(12) 1_554 1_556
O5 Y1 Ca1 137.17(12) 3 1_556
O3 Y1 Ca1 86.93(8) 3 1_556
O3 Y1 Ca1 86.93(8) 4 1_556
O5 Y1 Ca1 41.10(11) 3_556 1_556
Y1 Y1 Ca1 180.0 1_554 1_556
La1 Y1 Ca1 180.0 1_554 1_556
Ca1 Y1 Ca1 180.0 1_554 1_556
Y1 Y1 Ca1 0.000(17) 1_556 1_556
O1 Y1 La1 37.95(13) . 1_556
O1 Y1 La1 142.54(12) 1_554 1_556
O5 Y1 La1 137.17(12) 3 1_556
O3 Y1 La1 86.93(8) 3 1_556
O3 Y1 La1 86.93(8) 4 1_556
O5 Y1 La1 41.10(11) 3_556 1_556
Y1 Y1 La1 180.0 1_554 1_556
La1 Y1 La1 180.0 1_554 1_556
Ca1 Y1 La1 180.0 1_554 1_556
Y1 Y1 La1 0.000(17) 1_556 1_556
Ca1 Y1 La1 0.000(17) 1_556 1_556
O2 B1 O005 118.4(4) . .
O2 B1 O3 120.5(4) . .
O005 B1 O3 121.1(4) . .
O2 B1 Ca3 63.0(2) . 4_455
O005 B1 Ca3 69.5(2) . 4_455
O3 B1 Ca3 141.4(3) . 4_455
O2 B1 Ca3 157.6(3) . 1_556
O005 B1 Ca3 73.3(2) . 1_556
O3 B1 Ca3 52.0(2) . 1_556
Ca3 B1 Ca3 137.8(2) 4_455 1_556
O2 B1 Y2 46.9(2) . 4_455
O005 B1 Y2 104.2(3) . 4_455
O3 B1 Y2 115.3(3) . 4_455
Ca3 B1 Y2 94.45(15) 4_455 4_455
Ca3 B1 Y2 113.66(15) 1_556 4_455
O2 B1 Ca2 46.9(2) . 4_455
O005 B1 Ca2 104.2(3) . 4_455
O3 B1 Ca2 115.3(3) . 4_455
Ca3 B1 Ca2 94.45(15) 4_455 4_455
Ca3 B1 Ca2 113.66(15) 1_556 4_455
Y2 B1 Ca2 0.0 4_455 4_455
O2 B1 La1 80.6(3) . 3_445
O005 B1 La1 153.4(3) . 3_445
O3 B1 La1 44.2(2) . 3_445
Ca3 B1 La1 136.82(19) 4_455 3_445
Ca3 B1 La1 82.89(13) 1_556 3_445
Y2 B1 La1 74.48(11) 4_455 3_445
Ca2 B1 La1 74.48(11) 4_455 3_445
O2 B1 Ca1 80.6(3) . 3_445
O005 B1 Ca1 153.4(3) . 3_445
O3 B1 Ca1 44.2(2) . 3_445
Ca3 B1 Ca1 136.82(19) 4_455 3_445
Ca3 B1 Ca1 82.89(13) 1_556 3_445
Y2 B1 Ca1 74.48(11) 4_455 3_445
Ca2 B1 Ca1 74.48(11) 4_455 3_445
La1 B1 Ca1 0.00(3) 3_445 3_445
Y1 O1 Ca1 104.6 . 1_556
Y1 O1 La1 104.6 . 1_556
Ca1 O1 La1 0.0 1_556 1_556
Y1 O1 Y1 104.59(19) . 1_556
Ca1 O1 Y1 0.0 1_556 1_556
La1 O1 Y1 0.0 1_556 1_556
Y1 O1 Y2 112.16(15) . 2_565
Ca1 O1 Y2 113.31(15) 1_556 2_565
La1 O1 Y2 113.31(15) 1_556 2_565
Y1 O1 Y2 113.31(15) 1_556 2_565
Y1 O1 Ca2 112.16(15) . 2_565
Ca1 O1 Ca2 113.31(15) 1_556 2_565
La1 O1 Ca2 113.31(15) 1_556 2_565
Y1 O1 Ca2 113.31(15) 1_556 2_565
Y2 O1 Ca2 0.0 2_565 2_565
Y1 O1 Ca2 112.16(15) . .
Ca1 O1 Ca2 113.31(15) 1_556 .
La1 O1 Ca2 113.31(15) 1_556 .
Y1 O1 Ca2 113.31(15) 1_556 .
Y2 O1 Ca2 101.6 2_565 .
Ca2 O1 Ca2 101.61(18) 2_565 .
O2 Ca2 O1 89.62(14) 4_556 .
O2 Ca2 O005 86.12(12) 4_556 .
O1 Ca2 O005 175.71(14) . .
O2 Ca2 O4 169.26(12) 4_556 4_455
O1 Ca2 O4 101.07(14) . 4_455
O005 Ca2 O4 83.18(11) . 4_455
O2 Ca2 O4 81.56(10) 4_556 4_456
O1 Ca2 O4 99.80(13) . 4_456
O005 Ca2 O4 80.11(11) . 4_456
O4 Ca2 O4 97.46(11) 4_455 4_456
O2 Ca2 O2 98.48(12) 4_556 4
O1 Ca2 O2 90.87(14) . 4
O005 Ca2 O2 89.24(11) . 4
O4 Ca2 O2 80.49(10) 4_455 4
O4 Ca2 O2 169.33(12) 4_456 4
O2 Ca2 B1 75.69(13) 4_556 4
O1 Ca2 B1 80.72(13) . 4
O005 Ca2 B1 97.68(13) . 4
O4 Ca2 B1 104.79(12) 4_455 4
O4 Ca2 B1 157.24(13) 4_456 4
O2 Ca2 B1 24.98(12) 4 4
O2 Ca2 Y2 41.32(8) 4_556 1_556
O1 Ca2 Y2 89.17(13) . 1_556
O005 Ca2 Y2 87.98(8) . 1_556
O4 Ca2 Y2 138.71(7) 4_455 1_556
O4 Ca2 Y2 41.25(7) 4_456 1_556
O2 Ca2 Y2 139.80(8) 4 1_556
B1 Ca2 Y2 116.35(10) 4 1_556
O2 Ca2 Ca2 41.32(8) 4_556 1_556
O1 Ca2 Ca2 89.17(13) . 1_556
O005 Ca2 Ca2 87.98(8) . 1_556
O4 Ca2 Ca2 138.71(7) 4_455 1_556
O4 Ca2 Ca2 41.25(7) 4_456 1_556
O2 Ca2 Ca2 139.80(8) 4 1_556
B1 Ca2 Ca2 116.35(10) 4 1_556
Y2 Ca2 Ca2 0.0 1_556 1_556
O2 Ca2 Y2 138.68(8) 4_556 1_554
O1 Ca2 Y2 90.83(13) . 1_554
O005 Ca2 Y2 92.03(8) . 1_554
O4 Ca2 Y2 41.29(7) 4_455 1_554
O4 Ca2 Y2 138.75(7) 4_456 1_554
O2 Ca2 Y2 40.20(8) 4 1_554
B1 Ca2 Y2 63.65(10) 4 1_554
Y2 Ca2 Y2 180.0 1_556 1_554
Ca2 Ca2 Y2 180.0 1_556 1_554
O2 Ca2 Ca2 138.68(8) 4_556 1_554
O1 Ca2 Ca2 90.83(13) . 1_554
O005 Ca2 Ca2 92.03(8) . 1_554
O4 Ca2 Ca2 41.29(7) 4_455 1_554
O4 Ca2 Ca2 138.75(7) 4_456 1_554
O2 Ca2 Ca2 40.20(8) 4 1_554
B1 Ca2 Ca2 63.65(10) 4 1_554
Y2 Ca2 Ca2 180.0 1_556 1_554
Ca2 Ca2 Ca2 180.0 1_556 1_554
Y2 Ca2 Ca2 0.0 1_554 1_554
O2 Ca2 Ca3 43.50(8) 4_556 1_556
O1 Ca2 Ca3 123.25(10) . 1_556
O005 Ca2 Ca3 52.80(8) . 1_556
O4 Ca2 Ca3 127.06(8) 4_455 1_556
O4 Ca2 Ca3 101.43(8) 4_456 1_556
O2 Ca2 Ca3 72.17(8) 4 1_556
B1 Ca2 Ca3 61.13(10) 4 1_556
Y2 Ca2 Ca3 74.404(19) 1_556 1_556
Ca2 Ca2 Ca3 74.404(19) 1_556 1_556
Y2 Ca2 Ca3 105.597(19) 1_554 1_556
Ca2 Ca2 Ca3 105.597(19) 1_554 1_556
O5 B2 O4 120.4(3) . .
O5 B2 O4 120.4(3) . 2
O4 B2 O4 119.1(6) . 2
O5 B2 Ca3 72.81(13) . 2
O4 B2 Ca3 166.7(4) . 2
O4 B2 Ca3 47.62(19) 2 2
B1 O2 Y2 144.2(3) . 4_454
B1 O2 Ca2 144.2(3) . 4_454
Y2 O2 Ca2 0.0 4_454 4_454
B1 O2 Y2 108.2(3) . 4_455
Y2 O2 Y2 98.48(12) 4_454 4_455
Ca2 O2 Y2 98.48(12) 4_454 4_455
B1 O2 Ca2 108.2(3) . 4_455
Y2 O2 Ca2 98.5 4_454 4_455
Ca2 O2 Ca2 98.48(12) 4_454 4_455
Y2 O2 Ca2 0.0 4_455 4_455
B1 O2 Ca3 87.4(3) . 4_455
Y2 O2 Ca3 96.39(12) 4_454 4_455
Ca2 O2 Ca3 96.39(12) 4_454 4_455
Y2 O2 Ca3 125.46(14) 4_455 4_455
Ca2 O2 Ca3 125.46(14) 4_455 4_455
O3 Ca3 O4 102.91(11) 1_554 .
O3 Ca3 O3 98.37(12) 1_554 .
O4 Ca3 O3 101.81(11) . .
O3 Ca3 O2 123.11(11) 1_554 4
O4 Ca3 O2 128.34(12) . 4
O3 Ca3 O2 93.98(10) . 4
O3 Ca3 O005 88.63(11) 1_554 4_554
O4 Ca3 O005 77.89(10) . 4_554
O3 Ca3 O005 172.85(11) . 4_554
O2 Ca3 O005 80.87(10) 4 4_554
O3 Ca3 O005 176.38(11) 1_554 4
O4 Ca3 O005 77.65(10) . 4
O3 Ca3 O005 84.97(11) . 4
O2 Ca3 O005 54.97(10) 4 4
O005 Ca3 O005 88.00(11) 4_554 4
O3 Ca3 B1 147.65(14) 1_554 4
O4 Ca3 B1 98.83(14) . 4
O3 Ca3 B1 100.29(12) . 4
O2 Ca3 B1 29.58(13) 4 4
O005 Ca3 B1 72.79(12) 4_554 4
O005 Ca3 B1 29.36(13) 4 4
O3 Ca3 O005 54.00(10) 1_554 1_554
O4 Ca3 O005 156.90(10) . 1_554
O3 Ca3 O005 83.03(10) . 1_554
O2 Ca3 O005 73.06(10) 4 1_554
O005 Ca3 O005 100.07(8) 4_554 1_554
O005 Ca3 O005 125.44(6) 4 1_554
B1 Ca3 O005 102.52(13) 4 1_554
O3 Ca3 B1 27.67(12) 1_554 1_554
O4 Ca3 B1 129.62(13) . 1_554
O3 Ca3 B1 85.06(12) . 1_554
O2 Ca3 B1 100.27(13) 4 1_554
O005 Ca3 B1 100.69(12) 4_554 1_554
O005 Ca3 B1 152.44(12) 4 1_554
B1 Ca3 B1 129.35(8) 4 1_554
O005 Ca3 B1 27.53(12) 1_554 1_554
O3 Ca3 O5 67.98(13) 1_554 .
O4 Ca3 O5 52.20(11) . .
O3 Ca3 O5 70.26(12) . .
O2 Ca3 O5 162.74(12) 4 .
O005 Ca3 O5 114.14(12) 4_554 .
O005 Ca3 O5 114.69(12) 4 .
B1 Ca3 O5 143.71(14) 4 .
O005 Ca3 O5 110.58(11) 1_554 .
B1 Ca3 O5 85.74(14) 1_554 .
O3 Ca3 Ca3 40.86(8) 1_554 1_554
O4 Ca3 Ca3 90.70(7) . 1_554
O3 Ca3 Ca3 139.23(8) . 1_554
O2 Ca3 Ca3 108.34(7) 4 1_554
O005 Ca3 Ca3 47.78(8) 4_554 1_554
O005 Ca3 Ca3 135.78(7) 4 1_554
B1 Ca3 Ca3 116.07(10) 4 1_554
O005 Ca3 Ca3 72.08(6) 1_554 1_554
B1 Ca3 Ca3 58.16(9) 1_554 1_554
O5 Ca3 Ca3 88.62(10) . 1_554
O3 Ca3 Ca3 139.14(8) 1_554 1_556
O4 Ca3 Ca3 89.31(7) . 1_556
O3 Ca3 Ca3 40.77(8) . 1_556
O2 Ca3 Ca3 71.66(7) 4 1_556
O005 Ca3 Ca3 132.22(8) 4_554 1_556
O005 Ca3 Ca3 44.22(7) 4 1_556
B1 Ca3 Ca3 63.93(10) 4 1_556
O005 Ca3 Ca3 107.92(6) 1_554 1_556
B1 Ca3 Ca3 121.84(9) 1_554 1_556
O5 Ca3 Ca3 91.38(10) . 1_556
Ca3 Ca3 Ca3 180.0 1_554 1_556
B1 O3 Ca3 100.4(3) . 1_556
B1 O3 Ca3 115.4(3) . .
Ca3 O3 Ca3 98.37(12) 1_556 .
B1 O3 Y1 112.0(3) . 3_445
Ca3 O3 Y1 117.46(13) 1_556 3_445
Ca3 O3 Y1 112.28(13) . 3_445
B1 O3 La1 112.0(3) . 3_445
Ca3 O3 La1 117.46(13) 1_556 3_445
Ca3 O3 La1 112.28(13) . 3_445
Y1 O3 La1 0.00(3) 3_445 3_445
B1 O3 Ca1 112.0(3) . 3_445
Ca3 O3 Ca1 117.46(13) 1_556 3_445
Ca3 O3 Ca1 112.28(13) . 3_445
Y1 O3 Ca1 0.00(3) 3_445 3_445
La1 O3 Ca1 0.00(3) 3_445 3_445
B1 O005 Ca2 138.7(3) . .
B1 O005 Ca3 122.0(3) . 4_456
Ca2 O005 Ca3 98.82(11) . 4_456
B1 O005 Ca3 81.1(2) . 4_455
Ca2 O005 Ca3 95.55(11) . 4_455
Ca3 O005 Ca3 88.00(11) 4_456 4_455
B1 O005 Ca3 79.2(3) . 1_556
Ca2 O005 Ca3 86.19(10) . 1_556
Ca3 O005 Ca3 119.66(12) 4_456 1_556
Ca3 O005 Ca3 151.78(12) 4_455 1_556
B2 O5 Ca1 130.3(4) . 3_445
B2 O5 La1 130.3(4) . 3_445
Ca1 O5 La1 0.00(2) 3_445 3_445
B2 O5 Y1 130.3(4) . 3_445
Ca1 O5 Y1 0.0 3_445 3_445
La1 O5 Y1 0.0 3_445 3_445
B2 O5 Ca1 133.6(4) . 3_444
Ca1 O5 Ca1 96.06(16) 3_445 3_444
La1 O5 Ca1 96.06(16) 3_445 3_444
Y1 O5 Ca1 96.06(16) 3_445 3_444
B2 O5 La1 133.6(4) . 3_444
Ca1 O5 La1 96.06(16) 3_445 3_444
La1 O5 La1 96.06(16) 3_445 3_444
Y1 O5 La1 96.06(16) 3_445 3_444
Ca1 O5 La1 0.000(12) 3_444 3_444
B2 O5 Y1 133.6(4) . 3_444
Ca1 O5 Y1 96.1 3_445 3_444
La1 O5 Y1 96.1 3_445 3_444
Y1 O5 Y1 96.06(16) 3_445 3_444
Ca1 O5 Y1 0.0 3_444 3_444
La1 O5 Y1 0.0 3_444 3_444
B2 O5 Ca3 80.80(9) . .
Ca1 O5 Ca3 95.19(9) 3_445 .
La1 O5 Ca3 95.19(9) 3_445 .
Y1 O5 Ca3 95.19(9) 3_445 .
Ca1 O5 Ca3 97.05(10) 3_444 .
La1 O5 Ca3 97.05(10) 3_444 .
Y1 O5 Ca3 97.05(10) 3_444 .
B2 O5 Ca3 80.80(9) . 2
Ca1 O5 Ca3 95.19(9) 3_445 2
La1 O5 Ca3 95.19(9) 3_445 2
Y1 O5 Ca3 95.19(9) 3_445 2
Ca1 O5 Ca3 97.05(10) 3_444 2
La1 O5 Ca3 97.05(10) 3_444 2
Y1 O5 Ca3 97.05(10) 3_444 2
Ca3 O5 Ca3 161.49(18) . 2
B2 O4 Ca3 106.6(3) . .
B2 O4 Y2 123.6(3) . 4
Ca3 O4 Y2 103.43(12) . 4
B2 O4 Ca2 123.6(3) . 4
Ca3 O4 Ca2 103.43(12) . 4
Y2 O4 Ca2 0.0 4 4
B2 O4 Ca2 120.6(3) . 4_554
Ca3 O4 Ca2 102.35(12) . 4_554
Y2 O4 Ca2 97.5 4 4_554
Ca2 O4 Ca2 97.46(11) 4 4_554
B2 O4 Y2 120.6(3) . 4_554
Ca3 O4 Y2 102.35(12) . 4_554
Y2 O4 Y2 97.46(11) 4 4_554
Ca2 O4 Y2 97.46(11) 4 4_554
Ca2 O4 Y2 0.00(4) 4_554 4_554

loop_
_geom_bond_atom_site_label_1
_geom_bond_atom_site_label_2
_geom_bond_distance
_geom_bond_site_symmetry_2
Y1 O1 2.239(5) .
Y1 O1 2.264(5) 1_554
Y1 O5 2.355(5) 3
Y1 O3 2.390(3) 3
Y1 O3 2.390(3) 4
Y1 O5 2.436(5) 3_556
Y1 Y1 3.5623(4) 1_554
Y1 La1 3.5623(4) 1_554
Y1 Ca1 3.5623(4) 1_554
Y1 Y1 3.5623(4) 1_556
Y1 Ca1 3.5623(4) 1_556
Y1 La1 3.5623(4) 1_556
B1 O2 1.376(6) .
B1 O005 1.382(6) .
B1 O3 1.386(6) .
B1 Ca3 2.785(5) 4_455
B1 Ca3 2.936(5) 1_556
B1 Y2 3.097(5) 4_455
B1 Ca2 3.097(5) 4_455
B1 La1 3.180(5) 3_445
B1 Ca1 3.180(5) 3_445
O1 Ca1 2.264(5) 1_556
O1 La1 2.264(5) 1_556
O1 Y1 2.264(5) 1_556
O1 Y2 2.339(3) 2_565
O1 Ca2 2.339(3) 2_565
O1 Ca2 2.339(3) .
Ca2 O2 2.325(3) 4_556
Ca2 O005 2.358(3) .
Ca2 O4 2.369(3) 4_455
Ca2 O4 2.371(3) 4_456
Ca2 O2 2.378(3) 4
Ca2 B1 3.097(5) 4
Ca2 Y2 3.5623(4) 1_556
Ca2 Ca2 3.5623(4) 1_556
Ca2 Y2 3.5623(4) 1_554
Ca2 Ca2 3.5623(4) 1_554
Ca2 Ca3 3.5862(12) 1_556
B2 O5 1.375(8) .
B2 O4 1.386(5) .
B2 O4 1.386(5) 2
B2 Ca3 3.052(2) 2
O2 Y2 2.325(3) 4_454
O2 Ca2 2.325(3) 4_454
O2 Y2 2.378(3) 4_455
O2 Ca2 2.378(3) 4_455
O2 Ca3 2.484(3) 4_455
Ca3 O3 2.351(3) 1_554
Ca3 O4 2.353(3) .
Ca3 O3 2.356(3) .
Ca3 O2 2.484(3) 4
Ca3 O005 2.486(3) 4_554
Ca3 O005 2.640(3) 4
Ca3 B1 2.785(5) 4
Ca3 O005 2.863(3) 1_554
Ca3 B1 2.936(5) 1_554
Ca3 O5 2.9540(12) .
Ca3 Ca3 3.5623(4) 1_554
Ca3 Ca3 3.5623(4) 1_556
O3 Ca3 2.351(3) 1_556
O3 Y1 2.390(3) 3_445
O3 La1 2.390(3) 3_445
O3 Ca1 2.390(3) 3_445
O005 Ca3 2.486(3) 4_456
O005 Ca3 2.640(3) 4_455
O005 Ca3 2.863(3) 1_556
O5 Ca1 2.355(5) 3_445
O5 La1 2.355(5) 3_445
O5 Y1 2.355(5) 3_445
O5 Ca1 2.436(5) 3_444
O5 La1 2.436(5) 3_444
O5 Y1 2.436(5) 3_444
O5 Ca3 2.9541(12) 2
O4 Y2 2.369(3) 4
O4 Ca2 2.369(3) 4
O4 Ca2 2.371(3) 4_554
O4 Y2 2.371(3) 4_554
